data_7155778
loop_
_publ_author_name
'Wuensch, Bernhard'
'Wittig, Christian'
'Schepmann, Dirk'
'Soeberdt, Michael'
'Daniliuc, Constantin Gabriel'

_publ_section_title
;
 Stereoselective synthesis of conformationally restricted KOR agonists
 based on the 2,5-diazabicyclo[2.2.2]octane scaffold
;
_journal_name_full 'Org. Biomol. Chem.'
_journal_paper_doi 10.1039/C7OB01530E
_journal_year 2017
_chemical_formula_sum 'C26 H27 Cl4 N3 O2'
_chemical_formula_weight 555.30
_space_group_crystal_system monoclinic
_space_group_IT_number 13
_space_group_name_Hall '-P 2yc'
_space_group_name_H-M_alt 'P 1 2/c 1'
_symmetry_space_group_name_Hall '-P 2yc'
_symmetry_space_group_name_H-M 'P 1 2/c 1'
_atom_sites_solution_hydrogens geom
_audit_update_record
;
2017-04-27 deposited with the CCDC.
2017-07-18 downloaded from the CCDC.
;
_cell_angle_alpha 90
_cell_angle_beta 93.5410(10)
_cell_angle_gamma 90
_cell_formula_units_Z 4
_cell_length_a 24.6806(6)
_cell_length_b 6.2455(2)
_cell_length_c 16.1174(4)
_cell_measurement_reflns_used 9893
_cell_measurement_temperature 100.(2)
_cell_measurement_theta_max 68.2582
_cell_measurement_theta_min 3.5884
_cell_volume 2479.64(12)
_computing_cell_refinement 'SAINT V8.34A (Bruker AXS Inc., 2013)'
_computing_data_collection
;
APEX2 v.2014.1-1 (Bruker AXS Inc., 2014)

;
_computing_data_reduction 'SAINT V8.34A (Bruker AXS Inc., 2013)'
_computing_molecular_graphics 'XP (Sheldrick, 2014)'
_computing_publication_material 'SHELXL-2014 (Sheldrick, 2014)'
_computing_structure_refinement 'SHELXL-2014/7 (Sheldrick, 2014)'
_computing_structure_solution 'SHELXL-2014 (Sheldrick, 2014)'
_diffrn_ambient_temperature 100.(2)
_diffrn_detector_area_resol_mean 10.4167
_diffrn_measured_fraction_theta_full 0.998
_diffrn_measured_fraction_theta_max 0.998
_diffrn_measurement_device_type 'Bruker D8 Venture PHOTON 100 CMOS'
_diffrn_measurement_method 'omega and phi scans'
_diffrn_radiation_monochromator 'MX mirror'
_diffrn_radiation_type 'Cu K\a'
_diffrn_radiation_wavelength 1.54178
_diffrn_reflns_av_R_equivalents 0.0860
_diffrn_reflns_av_unetI/netI 0.0468
_diffrn_reflns_limit_h_max 29
_diffrn_reflns_limit_h_min -29
_diffrn_reflns_limit_k_max 7
_diffrn_reflns_limit_k_min -7
_diffrn_reflns_limit_l_max 19
_diffrn_reflns_limit_l_min -19
_diffrn_reflns_number 31737
_diffrn_reflns_theta_full 68.36
_diffrn_reflns_theta_max 68.36
_diffrn_reflns_theta_min 3.59
_diffrn_source 'Cu ImS'
_diffrn_source_type 'micro focus tube'
_exptl_absorpt_coefficient_mu 4.588
_exptl_absorpt_correction_T_max 0.93
_exptl_absorpt_correction_T_min 0.68
_exptl_absorpt_correction_type multi-scan
_exptl_absorpt_process_details
;
Bruker AXS (2014). SADABS, Version 2014/2, Bruker AXS Inc., Madison, Wisconsin,
USA.
;
_exptl_crystal_colour colourless
_exptl_crystal_density_diffrn 1.487
_exptl_crystal_density_method 'not measured'
_exptl_crystal_description needle
_exptl_crystal_F_000 1152
_exptl_crystal_size_max 0.228
_exptl_crystal_size_mid 0.051
_exptl_crystal_size_min 0.015
_refine_diff_density_max 0.618
_refine_diff_density_min -0.443
_refine_ls_extinction_method none
_refine_ls_goodness_of_fit_ref 1.055
_refine_ls_hydrogen_treatment constr
_refine_ls_matrix_type full
_refine_ls_number_parameters 316
_refine_ls_number_reflns 4563
_refine_ls_number_restraints 0
_refine_ls_restrained_S_all 1.055
_refine_ls_R_factor_all 0.0793
_refine_ls_R_factor_gt 0.0551
_refine_ls_shift/su_max 0.001
_refine_ls_shift/su_mean 0.000
_refine_ls_structure_factor_coef Fsqd
_refine_ls_weighting_details 'w=1/[\s^2^(Fo^2^)+(0.0644P)^2^+3.0587P] where P=(Fo^2^+2Fc^2^)/3'
_refine_ls_weighting_scheme calc
_refine_ls_wR_factor_gt 0.1299
_refine_ls_wR_factor_ref 0.1425
_reflns_number_gt 3427
_reflns_number_total 4563
_reflns_threshold_expression 'I > 2\s(I)'
_cod_data_source_file c7ob01530e2.cif
_cod_data_source_block dan8093
_cod_database_code 7155778

loop_
_space_group_symop_operation_xyz
'x, y, z'
'-x, y, -z+1/2'
'-x, -y, -z'
'x, -y, z-1/2'

loop_
_atom_site_type_symbol
_atom_site_label
_atom_site_fract_x
_atom_site_fract_y
_atom_site_fract_z
_atom_site_U_iso_or_equiv
_atom_site_adp_type
_atom_site_calc_flag
_atom_site_refinement_flags_adp
_atom_site_refinement_flags_posn
_atom_site_occupancy
Cl Cl1 0.57384(4) 0.58037(16) 0.31174(5) 0.0407(2) Uani d . . 1
Cl Cl2 0.52820(3) 0.12464(15) 0.35622(5) 0.0350(2) Uani d . . 1
Cl Cl3 0.93539(4) 1.12929(18) 1.03645(9) 0.0612(4) Uani d . . 1
Cl Cl4 0.96694(4) 0.67149(19) 1.10688(8) 0.0581(3) Uani d . . 1
N N2 0.68819(10) 0.7604(4) 0.73645(17) 0.0231(6) Uani d . . 1
N N5 0.71060(11) 0.9542(4) 0.89444(16) 0.0243(6) Uani d . . 1
N N31 0.83114(11) 0.7983(5) 0.82450(18) 0.0287(6) Uani d . . 1
O O1 0.68303(9) 0.4453(4) 0.66718(14) 0.0269(5) Uani d . . 1
O O2 0.72123(10) 1.2536(4) 0.97421(16) 0.0355(6) Uani d . . 1
C C1 0.73483(13) 0.6966(5) 0.7923(2) 0.0262(7) Uani d . . 1
H H1 0.7443 0.5435 0.7822 0.031 Uiso calc U R 1
C C3 0.66641(13) 0.9758(5) 0.7553(2) 0.0267(7) Uani d . . 1
H H3A 0.6306 0.9629 0.7795 0.032 Uiso calc U R 1
H H3B 0.662 1.063 0.704 0.032 Uiso calc U R 1
C C4 0.70728(13) 1.0787(5) 0.81704(19) 0.0242(7) Uani d . . 1
H H4 0.6961 1.2291 0.8286 0.029 Uiso calc U R 1
C C6 0.72039(14) 0.7263(5) 0.8816(2) 0.0276(7) Uani d . . 1
H H6A 0.6875 0.6426 0.8923 0.033 Uiso calc U R 1
H H6B 0.7505 0.676 0.9201 0.033 Uiso calc U R 1
C C7 0.78228(13) 0.8427(5) 0.7709(2) 0.0252(7) Uani d . . 1
H H7 0.7905 0.8192 0.7116 0.03 Uiso calc U R 1
C C8 0.76372(13) 1.0775(5) 0.7820(2) 0.0251(7) Uani d . . 1
H H8A 0.7899 1.1534 0.8205 0.03 Uiso calc U R 1
H H8B 0.7623 1.1523 0.7278 0.03 Uiso calc U R 1
C C9 0.66575(12) 0.6261(5) 0.67839(19) 0.0206(7) Uani d . . 1
C C10 0.72040(13) 1.0571(6) 0.9684(2) 0.0276(7) Uani d . . 1
C C11 0.61689(12) 0.7168(5) 0.6269(2) 0.0238(7) Uani d . . 1
H H11A 0.5876 0.748 0.6644 0.029 Uiso calc U R 1
H H11B 0.6275 0.8536 0.6015 0.029 Uiso calc U R 1
C C12 0.59530(12) 0.5688(5) 0.55937(19) 0.0225(7) Uani d . . 1
C C13 0.59459(12) 0.6313(5) 0.4767(2) 0.0252(7) Uani d . . 1
H H13 0.6084 0.7678 0.4629 0.03 Uiso calc U R 1
C C14 0.57396(13) 0.4969(6) 0.4142(2) 0.0270(7) Uani d . . 1
C C15 0.55392(12) 0.2963(6) 0.4332(2) 0.0259(7) Uani d . . 1
C C16 0.55456(13) 0.2329(6) 0.5155(2) 0.0290(8) Uani d . . 1
H H16 0.5409 0.0959 0.529 0.035 Uiso calc U R 1
C C17 0.57488(13) 0.3668(6) 0.5780(2) 0.0289(8) Uani d . . 1
H H17 0.575 0.3213 0.6343 0.035 Uiso calc U R 1
C C21 0.73135(13) 0.9170(6) 1.0437(2) 0.0322(8) Uani d . . 1
H H21A 0.7086 0.7867 1.0379 0.039 Uiso calc U R 1
H H21B 0.7209 0.995 1.0938 0.039 Uiso calc U R 1
C C22 0.79125(13) 0.8516(6) 1.0554(2) 0.0292(8) Uani d . . 1
C C23 0.83158(14) 0.9976(6) 1.0416(2) 0.0334(8) Uani d . . 1
H H23 0.8222 1.1369 1.0218 0.04 Uiso calc U R 1
C C24 0.88530(15) 0.9433(7) 1.0561(2) 0.0379(9) Uani d . . 1
C C25 0.89951(14) 0.7419(7) 1.0856(2) 0.0394(9) Uani d . . 1
C C26 0.85956(15) 0.5941(7) 1.0987(2) 0.0409(9) Uani d . . 1
H H26 0.8692 0.4553 1.1186 0.049 Uiso calc U R 1
C C27 0.80512(15) 0.6468(6) 1.0830(2) 0.0352(8) Uani d . . 1
H H27 0.7777 0.5436 1.091 0.042 Uiso calc U R 1
C C32 0.87854(15) 0.9215(8) 0.7987(3) 0.0454(10) Uani d . . 1
H H32A 0.8801 1.0639 0.8257 0.055 Uiso calc U R 1
H H32B 0.8765 0.9416 0.7376 0.055 Uiso calc U R 1
C C33 0.92721(17) 0.7906(8) 0.8260(5) 0.0802(19) Uani d . . 1
H H33A 0.9512 0.7729 0.7795 0.096 Uiso calc U R 1
H H33B 0.9481 0.8627 0.8725 0.096 Uiso calc U R 1
C C34 0.90767(16) 0.5780(8) 0.8534(3) 0.0511(11) Uani d . . 1
H H34A 0.9126 0.5635 0.9145 0.061 Uiso calc U R 1
H H34B 0.9276 0.4609 0.8272 0.061 Uiso calc U R 1
C C35 0.84796(14) 0.5723(6) 0.8251(3) 0.0368(9) Uani d . . 1
H H35A 0.8426 0.5089 0.7689 0.044 Uiso calc U R 1
H H35B 0.8271 0.488 0.8641 0.044 Uiso calc U R 1

loop_
_atom_site_aniso_label
_atom_site_aniso_U_11
_atom_site_aniso_U_22
_atom_site_aniso_U_33
_atom_site_aniso_U_12
_atom_site_aniso_U_13
_atom_site_aniso_U_23
Cl1 0.0600(6) 0.0435(5) 0.0188(4) -0.0032(4) 0.0037(4) 0.0018(4)
Cl2 0.0301(4) 0.0467(5) 0.0278(4) -0.0069(4) -0.0003(3) -0.0090(4)
Cl3 0.0307(5) 0.0481(7) 0.1050(10) -0.0023(4) 0.0060(5) 0.0075(6)
Cl4 0.0300(5) 0.0591(7) 0.0837(9) 0.0091(5) -0.0072(5) 0.0085(6)
N2 0.0241(13) 0.0200(14) 0.0241(15) 0.0013(11) -0.0073(11) -0.0005(11)
N5 0.0297(14) 0.0246(14) 0.0185(14) 0.0001(12) 0.0004(11) 0.0032(11)
N31 0.0244(14) 0.0261(15) 0.0347(17) 0.0019(12) -0.0061(12) -0.0017(13)
O1 0.0308(12) 0.0240(12) 0.0254(12) 0.0036(10) -0.0037(9) -0.0008(10)
O2 0.0422(14) 0.0307(15) 0.0330(14) 0.0081(11) -0.0030(11) -0.0056(11)
C1 0.0272(16) 0.0217(17) 0.0286(18) 0.0029(13) -0.0083(14) 0.0023(14)
C3 0.0280(17) 0.0256(18) 0.0261(18) 0.0073(14) -0.0019(14) 0.0009(14)
C4 0.0340(17) 0.0181(16) 0.0202(16) 0.0035(14) 0.0002(13) 0.0032(13)
C6 0.0304(17) 0.0225(17) 0.0289(19) -0.0030(14) -0.0057(14) 0.0054(14)
C7 0.0271(16) 0.0233(17) 0.0248(17) 0.0043(14) -0.0022(13) 0.0007(14)
C8 0.0277(16) 0.0208(16) 0.0268(18) -0.0019(14) 0.0004(13) 0.0048(14)
C9 0.0199(14) 0.0231(17) 0.0189(16) -0.0003(13) 0.0010(12) 0.0012(13)
C10 0.0215(16) 0.036(2) 0.0260(18) 0.0016(14) 0.0027(13) 0.0010(15)
C11 0.0223(15) 0.0277(17) 0.0208(17) 0.0037(13) -0.0030(12) -0.0007(14)
C12 0.0198(15) 0.0266(17) 0.0207(16) 0.0031(13) -0.0018(12) 0.0006(13)
C13 0.0232(15) 0.0259(18) 0.0266(18) 0.0021(13) 0.0016(13) -0.0005(14)
C14 0.0256(16) 0.0347(19) 0.0206(17) 0.0031(14) 0.0020(13) 0.0006(14)
C15 0.0177(15) 0.037(2) 0.0226(17) -0.0035(14) -0.0005(12) -0.0073(15)
C16 0.0250(16) 0.0322(19) 0.0290(19) -0.0051(15) -0.0049(13) 0.0013(15)
C17 0.0272(17) 0.038(2) 0.0206(17) -0.0079(15) -0.0018(13) 0.0036(15)
C21 0.0290(17) 0.045(2) 0.0226(18) 0.0044(16) 0.0026(14) 0.0058(16)
C22 0.0293(17) 0.042(2) 0.0160(16) 0.0060(16) 0.0006(13) 0.0000(15)
C23 0.0307(18) 0.037(2) 0.032(2) 0.0047(16) 0.0009(15) 0.0013(16)
C24 0.0317(19) 0.044(2) 0.038(2) 0.0000(17) -0.0015(16) 0.0006(18)
C25 0.0263(18) 0.050(2) 0.041(2) 0.0088(17) -0.0012(16) -0.0017(19)
C26 0.040(2) 0.044(2) 0.039(2) 0.0079(18) 0.0040(17) 0.0093(19)
C27 0.0329(18) 0.041(2) 0.032(2) 0.0011(16) 0.0054(15) 0.0008(17)
C32 0.0304(19) 0.058(3) 0.047(2) -0.0060(19) -0.0028(17) 0.002(2)
C33 0.026(2) 0.053(3) 0.161(6) 0.001(2) -0.005(3) -0.012(4)
C34 0.034(2) 0.054(3) 0.062(3) 0.010(2) -0.0157(19) -0.005(2)
C35 0.0329(19) 0.033(2) 0.044(2) 0.0073(16) -0.0076(16) -0.0039(17)

loop_
_atom_type_symbol
_atom_type_description
_atom_type_scat_dispersion_real
_atom_type_scat_dispersion_imag
_atom_type_scat_source
C C 0.0181 0.0091 'International Tables Vol C Tables 4.2.6.8 and 6.1.1.4'
H H 0.0000 0.0000 'International Tables Vol C Tables 4.2.6.8 and 6.1.1.4'
N N 0.0311 0.0180 'International Tables Vol C Tables 4.2.6.8 and 6.1.1.4'
O O 0.0492 0.0322 'International Tables Vol C Tables 4.2.6.8 and 6.1.1.4'
Cl Cl 0.3639 0.7018 'International Tables Vol C Tables 4.2.6.8 and 6.1.1.4'

loop_
_geom_angle_atom_site_label_1
_geom_angle_atom_site_label_2
_geom_angle_atom_site_label_3
_geom_angle
C9 N2 C1 121.8(3)
C9 N2 C3 124.5(3)
C1 N2 C3 113.5(3)
C10 N5 C6 124.2(3)
C10 N5 C4 119.4(3)
C6 N5 C4 113.4(3)
C7 N31 C35 114.0(3)
C7 N31 C32 111.8(3)
C35 N31 C32 105.8(3)
N2 C1 C6 109.1(3)
N2 C1 C7 106.2(3)
C6 C1 C7 111.5(3)
N2 C1 H1 110.0
C6 C1 H1 110.0
C7 C1 H1 110.0
N2 C3 C4 106.5(3)
N2 C3 H3A 110.4
C4 C3 H3A 110.4
N2 C3 H3B 110.4
C4 C3 H3B 110.4
H3A C3 H3B 108.6
N5 C4 C3 109.5(3)
N5 C4 C8 107.8(3)
C3 C4 C8 109.8(3)
N5 C4 H4 109.9
C3 C4 H4 109.9
C8 C4 H4 109.9
N5 C6 C1 107.7(3)
N5 C6 H6A 110.2
C1 C6 H6A 110.2
N5 C6 H6B 110.2
C1 C6 H6B 110.2
H6A C6 H6B 108.5
N31 C7 C1 111.4(3)
N31 C7 C8 110.4(3)
C1 C7 C8 107.5(3)
N31 C7 H7 109.2
C1 C7 H7 109.2
C8 C7 H7 109.2
C4 C8 C7 109.2(3)
C4 C8 H8A 109.8
C7 C8 H8A 109.8
C4 C8 H8B 109.8
C7 C8 H8B 109.8
H8A C8 H8B 108.3
O1 C9 N2 122.9(3)
O1 C9 C11 122.1(3)
N2 C9 C11 115.0(3)
O2 C10 N5 122.6(3)
O2 C10 C21 121.0(3)
N5 C10 C21 116.4(3)
C12 C11 C9 113.5(3)
C12 C11 H11A 108.9
C9 C11 H11A 108.9
C12 C11 H11B 108.9
C9 C11 H11B 108.9
H11A C11 H11B 107.7
C13 C12 C17 118.5(3)
C13 C12 C11 120.4(3)
C17 C12 C11 121.1(3)
C14 C13 C12 120.7(3)
C14 C13 H13 119.6
C12 C13 H13 119.6
C13 C14 C15 120.4(3)
C13 C14 Cl1 119.4(3)
C15 C14 Cl1 120.2(3)
C16 C15 C14 119.2(3)
C16 C15 Cl2 119.5(3)
C14 C15 Cl2 121.4(3)
C17 C16 C15 120.6(3)
C17 C16 H16 119.7
C15 C16 H16 119.7
C16 C17 C12 120.6(3)
C16 C17 H17 119.7
C12 C17 H17 119.7
C10 C21 C22 112.2(3)
C10 C21 H21A 109.2
C22 C21 H21A 109.2
C10 C21 H21B 109.2
C22 C21 H21B 109.2
H21A C21 H21B 107.9
C23 C22 C27 119.7(3)
C23 C22 C21 120.2(3)
C27 C22 C21 120.1(3)
C24 C23 C22 120.5(4)
C24 C23 H23 119.7
C22 C23 H23 119.7
C23 C24 C25 120.3(4)
C23 C24 Cl3 119.6(3)
C25 C24 Cl3 120.1(3)
C26 C25 C24 119.6(3)
C26 C25 Cl4 119.2(3)
C24 C25 Cl4 121.2(3)
C25 C26 C27 120.5(4)
C25 C26 H26 119.8
C27 C26 H26 119.8
C22 C27 C26 119.4(4)
C22 C27 H27 120.3
C26 C27 H27 120.3
N31 C32 C33 105.5(4)
N31 C32 H32A 110.6
C33 C32 H32A 110.6
N31 C32 H32B 110.6
C33 C32 H32B 110.6
H32A C32 H32B 108.8
C34 C33 C32 107.8(4)
C34 C33 H33A 110.1
C32 C33 H33A 110.1
C34 C33 H33B 110.1
C32 C33 H33B 110.1
H33A C33 H33B 108.5
C33 C34 C35 105.0(4)
C33 C34 H34A 110.8
C35 C34 H34A 110.8
C33 C34 H34B 110.8
C35 C34 H34B 110.8
H34A C34 H34B 108.8
N31 C35 C34 104.4(3)
N31 C35 H35A 110.9
C34 C35 H35A 110.9
N31 C35 H35B 110.9
C34 C35 H35B 110.9
H35A C35 H35B 108.9

loop_
_geom_bond_atom_site_label_1
_geom_bond_atom_site_label_2
_geom_bond_distance
Cl1 C14 1.731(3)
Cl2 C15 1.731(3)
Cl3 C24 1.740(4)
Cl4 C25 1.735(4)
N2 C9 1.350(4)
N2 C1 1.472(4)
N2 C3 1.487(4)
N5 C10 1.362(4)
N5 C6 1.461(4)
N5 C4 1.468(4)
N31 C7 1.466(4)
N31 C35 1.471(5)
N31 C32 1.481(5)
O1 C9 1.225(4)
O2 C10 1.231(4)
C1 C6 1.515(5)
C1 C7 1.540(5)
C1 H1 1.0
C3 C4 1.515(5)
C3 H3A 0.99
C3 H3B 0.99
C4 C8 1.535(4)
C4 H4 1.0
C6 H6A 0.99
C6 H6B 0.99
C7 C8 1.550(5)
C7 H7 1.0
C8 H8A 0.99
C8 H8B 0.99
C9 C11 1.530(4)
C10 C21 1.507(5)
C11 C12 1.501(4)
C11 H11A 0.99
C11 H11B 0.99
C12 C13 1.387(5)
C12 C17 1.398(5)
C13 C14 1.385(5)
C13 H13 0.95
C14 C15 1.388(5)
C15 C16 1.383(5)
C16 C17 1.380(5)
C16 H16 0.95
C17 H17 0.95
C21 C22 1.534(5)
C21 H21A 0.99
C21 H21B 0.99
C22 C23 1.379(5)
C22 C27 1.390(5)
C23 C24 1.374(5)
C23 H23 0.95
C24 C25 1.383(6)
C25 C26 1.376(6)
C26 C27 1.391(5)
C26 H26 0.95
C27 H27 0.95
C32 C33 1.497(6)
C32 H32A 0.99
C32 H32B 0.99
C33 C34 1.489(7)
C33 H33A 0.99
C33 H33B 0.99
C34 C35 1.516(5)
C34 H34A 0.99
C34 H34B 0.99
C35 H35A 0.99
C35 H35B 0.99

loop_
_geom_torsion_atom_site_label_1
_geom_torsion_atom_site_label_2
_geom_torsion_atom_site_label_3
_geom_torsion_atom_site_label_4
_geom_torsion
C9 N2 C1 C6 -124.2(3)
C3 N2 C1 C6 51.1(3)
C9 N2 C1 C7 115.5(3)
C3 N2 C1 C7 -69.2(3)
C9 N2 C3 C4 -174.0(3)
C1 N2 C3 C4 10.9(4)
C10 N5 C4 C3 -146.6(3)
C6 N5 C4 C3 52.3(3)
C10 N5 C4 C8 94.0(3)
C6 N5 C4 C8 -67.1(3)
N2 C3 C4 N5 -63.6(3)
N2 C3 C4 C8 54.6(3)
C10 N5 C6 C1 -149.3(3)
C4 N5 C6 C1 10.7(4)
N2 C1 C6 N5 -63.2(3)
C7 C1 C6 N5 53.9(3)
C35 N31 C7 C1 54.0(4)
C32 N31 C7 C1 173.9(3)
C35 N31 C7 C8 173.3(3)
C32 N31 C7 C8 -66.7(4)
N2 C1 C7 N31 178.4(3)
C6 C1 C7 N31 59.7(4)
N2 C1 C7 C8 57.3(3)
C6 C1 C7 C8 -61.5(3)
N5 C4 C8 C7 55.9(3)
C3 C4 C8 C7 -63.4(3)
N31 C7 C8 C4 -117.0(3)
C1 C7 C8 C4 4.8(4)
C1 N2 C9 O1 -1.4(5)
C3 N2 C9 O1 -176.2(3)
C1 N2 C9 C11 178.8(3)
C3 N2 C9 C11 4.0(4)
C6 N5 C10 O2 166.5(3)
C4 N5 C10 O2 7.6(5)
C6 N5 C10 C21 -12.4(4)
C4 N5 C10 C21 -171.4(3)
O1 C9 C11 C12 -3.6(4)
N2 C9 C11 C12 176.2(3)
C9 C11 C12 C13 -119.2(3)
C9 C11 C12 C17 61.6(4)
C17 C12 C13 C14 0.2(5)
C11 C12 C13 C14 -179.0(3)
C12 C13 C14 C15 -0.4(5)
C12 C13 C14 Cl1 -179.9(2)
C13 C14 C15 C16 0.3(5)
Cl1 C14 C15 C16 179.8(3)
C13 C14 C15 Cl2 -179.7(3)
Cl1 C14 C15 Cl2 -0.2(4)
C14 C15 C16 C17 -0.1(5)
Cl2 C15 C16 C17 180.0(3)
C15 C16 C17 C12 -0.2(5)
C13 C12 C17 C16 0.1(5)
C11 C12 C17 C16 179.3(3)
O2 C10 C21 C22 -93.7(4)
N5 C10 C21 C22 85.3(4)
C10 C21 C22 C23 40.4(5)
C10 C21 C22 C27 -141.9(3)
C27 C22 C23 C24 -1.0(5)
C21 C22 C23 C24 176.6(3)
C22 C23 C24 C25 -0.7(6)
C22 C23 C24 Cl3 178.9(3)
C23 C24 C25 C26 1.4(6)
Cl3 C24 C25 C26 -178.2(3)
C23 C24 C25 Cl4 -178.4(3)
Cl3 C24 C25 Cl4 2.0(5)
C24 C25 C26 C27 -0.5(6)
Cl4 C25 C26 C27 179.4(3)
C23 C22 C27 C26 2.0(5)
C21 C22 C27 C26 -175.7(3)
C25 C26 C27 C22 -1.2(6)
C7 N31 C32 C33 -152.5(4)
C35 N31 C32 C33 -27.9(5)
N31 C32 C33 C34 9.9(6)
C32 C33 C34 C35 11.1(6)
C7 N31 C35 C34 158.1(3)
C32 N31 C35 C34 34.8(4)
C33 C34 C35 N31 -28.1(5)
